data_4084303
loop_
_publ_author_name
'Blase, Verena'
'Flores-Figueroa, Aar\'on'
'Schulte to Brinke, Christian'
'Hahn, F. Ekkehardt'

_publ_section_title
;
 Template Synthesis of Tetracarbene Platinum(II) Complexes with Five-
 and Six-Membered-Ring N-Heterocyclic Carbenes
;
_journal_issue 17
_journal_name_full Organometallics
_journal_page_first 4471
_journal_paper_doi 10.1021/om5006947
_journal_volume 33
_journal_year 2014
_chemical_formula_moiety 'C16 H32 F6 N8 P Pt, Cl, 4(O H2)'
_chemical_formula_sum 'C16 H40 Cl F6 N8 O4 P Pt'
_chemical_formula_weight 784.07
_chemical_name_systematic
;
 ?
;
_space_group_IT_number 12
_symmetry_cell_setting monoclinic
_symmetry_space_group_name_Hall '-C 2y'
_symmetry_space_group_name_H-M 'C 1 2/m 1'
_atom_sites_solution_hydrogens geom
_atom_sites_solution_primary direct
_atom_sites_solution_secondary difmap
_audit_creation_method SHELXL-97
_cell_angle_alpha 90.00
_cell_angle_beta 110.5530(10)
_cell_angle_gamma 90.00
_cell_formula_units_Z 2
_cell_length_a 16.0778(13)
_cell_length_b 7.7890(6)
_cell_length_c 11.7322(9)
_cell_measurement_reflns_used 3563
_cell_measurement_temperature 153(2)
_cell_measurement_theta_max 26.0515
_cell_measurement_theta_min 2.689
_cell_volume 1375.70(19)
_computing_cell_refinement 'Bruker SAINT'
_computing_data_collection 'Bruker APEX2'
_computing_data_reduction 'Bruker SAINT'
_computing_molecular_graphics 'Bruker SHELXTL'
_computing_publication_material 'Bruker SHELXTL'
_computing_structure_refinement 'SHELXL-97 (Sheldrick, 2008)'
_computing_structure_solution 'SHELXS-97 (Sheldrick, 2008)'
_diffrn_ambient_temperature 153(2)
_diffrn_detector_area_resol_mean 80
_diffrn_measured_fraction_theta_full 0.999
_diffrn_measured_fraction_theta_max 0.987
_diffrn_measurement_device_type 'CCD area detector'
_diffrn_measurement_method 'Omega and Phi scans'
_diffrn_radiation_monochromator graphite
_diffrn_radiation_source 'rotating anode'
_diffrn_radiation_type MoK\a
_diffrn_radiation_wavelength 0.71073
_diffrn_reflns_av_R_equivalents 0.0345
_diffrn_reflns_av_sigmaI/netI 0.0348
_diffrn_reflns_limit_h_max 23
_diffrn_reflns_limit_h_min -23
_diffrn_reflns_limit_k_max 11
_diffrn_reflns_limit_k_min -11
_diffrn_reflns_limit_l_max 17
_diffrn_reflns_limit_l_min -17
_diffrn_reflns_number 8736
_diffrn_reflns_theta_full 27.50
_diffrn_reflns_theta_max 31.27
_diffrn_reflns_theta_min 1.85
_exptl_absorpt_coefficient_mu 5.334
_exptl_absorpt_correction_T_max 0.8018
_exptl_absorpt_correction_T_min 0.6068
_exptl_absorpt_correction_type multi-scan
_exptl_absorpt_process_details
; 
 Multi-scan correction included in APEX2 package (Bruker AXS, 2012)
;
_exptl_crystal_colour colourless
_exptl_crystal_density_diffrn 1.893
_exptl_crystal_density_method 'not measured'
_exptl_crystal_description prism
_exptl_crystal_F_000 776
_exptl_crystal_size_max 0.07
_exptl_crystal_size_mid 0.02
_exptl_crystal_size_min 0.02
_refine_diff_density_max 5.097
_refine_diff_density_min -1.953
_refine_diff_density_rms 0.231
_refine_ls_extinction_method none
_refine_ls_goodness_of_fit_ref 1.131
_refine_ls_hydrogen_treatment constr
_refine_ls_matrix_type full
_refine_ls_number_parameters 108
_refine_ls_number_reflns 2361
_refine_ls_number_restraints 20
_refine_ls_restrained_S_all 1.130
_refine_ls_R_factor_all 0.0467
_refine_ls_R_factor_gt 0.0425
_refine_ls_shift/su_max 0.000
_refine_ls_shift/su_mean 0.000
_refine_ls_structure_factor_coef Fsqd
_refine_ls_weighting_details 'calc w=1/[\s^2^(Fo^2^)+(0.0700P)^2^+2.7581P] where P=(Fo^2^+2Fc^2^)/3'
_refine_ls_weighting_scheme calc
_refine_ls_wR_factor_gt 0.1056
_refine_ls_wR_factor_ref 0.1090
_reflns_number_gt 2269
_reflns_number_total 2361
_reflns_threshold_expression >2sigma(I)
_cod_data_source_file om5006947_si_002.cif
_cod_data_source_block '[6]Cl(PF6)'
_cod_depositor_comments
;
The following automatic conversions were performed:

'_symmetry_cell_setting' value 'Monoclinic' changed to 'monoclinic'
according to
/home/saulius/struct/COD-crude-data--automatic-downloads/rss-feeds/ACS/lib/dictionaries/cif_core.dic
dictionary named 'cif_core.dic' version 2.4.2 from 2011-04-26.

Automatic conversion script
Id: cif_fix_values 2281 2013-09-26 08:29:07Z andrius 
;
_cod_original_sg_symbol_H-M 'C 2/m'
_cod_database_code 4084303

loop_
_symmetry_equiv_pos_as_xyz
'x, y, z'
'-x, y, -z'
'x+1/2, y+1/2, z'
'-x+1/2, y+1/2, -z'
'-x, -y, -z'
'x, -y, z'
'-x+1/2, -y+1/2, -z'
'x+1/2, -y+1/2, z'

loop_
_atom_site_label
_atom_site_type_symbol
_atom_site_fract_x
_atom_site_fract_y
_atom_site_fract_z
_atom_site_U_iso_or_equiv
_atom_site_adp_type
_atom_site_occupancy
_atom_site_symmetry_multiplicity
_atom_site_calc_flag
_atom_site_refinement_flags
_atom_site_disorder_assembly
_atom_site_disorder_group
Pt Pt 0.0000 0.0000 0.0000 0.02501(12) Uani 1 4 d S . .
Cl Cl 0.0923(2) 0.5000 0.0542(3) 0.0314(6) Uani 0.50 2 d SP . .
N1 N 0.1210(3) 0.1454(6) 0.2313(4) 0.0378(10) Uani 1 1 d . . .
H1 H 0.1053 0.2418 0.1903 0.045 Uiso 1 1 calc R . .
N2 N 0.1258(5) 0.1461(8) -0.1052(6) 0.0586(16) Uani 1 1 d . . .
H2 H 0.1065 0.2423 -0.0837 0.070 Uiso 1 1 calc R . .
C1 C 0.0914(4) 0.0000 0.1726(5) 0.0256(11) Uani 1 2 d S . .
C2 C 0.1781(4) 0.1575(8) 0.3599(5) 0.0445(13) Uani 1 1 d . . .
H2A H 0.1628 0.2615 0.3969 0.053 Uiso 1 1 calc R . .
H2B H 0.2411 0.1661 0.3667 0.053 Uiso 1 1 calc R . .
C3 C 0.1646(6) 0.0000 0.4253(7) 0.051(2) Uani 1 2 d S . .
H3A H 0.2074 0.0000 0.5100 0.062 Uiso 1 2 calc SR . .
H3B H 0.1038 0.0000 0.4282 0.062 Uiso 1 2 calc SR . .
C4 C 0.0950(5) 0.0000 -0.0780(6) 0.0315(13) Uani 1 2 d S . .
C5 C 0.1904(8) 0.1594(16) -0.1691(10) 0.094(3) Uani 1 1 d DU . .
C6A C 0.1766(18) 0.0000 -0.2477(17) 0.112(6) Uani 0.80 2 d SPDU . 1
C6B C 0.248(3) 0.0000 -0.151(9) 0.096(14) Uiso 0.20 2 d SPDU . 2
P1 P 0.0000 0.5000 0.5000 0.0426(6) Uani 1 4 d S . .
F7A F 0.0479(18) 0.5000 0.400(3) 0.120(7) Uiso 0.50 2 d SP A 1
F8A F 0.0000 0.703(3) 0.5000 0.085(4) Uiso 0.50 2 d SP A 1
F9A F 0.097(2) 0.5000 0.594(3) 0.141(9) Uiso 0.50 2 d SP A 1
F7B F 0.1001(10) 0.5000 0.5040(15) 0.070(3) Uiso 0.50 2 d SP A 2
F8B F -0.0095(14) 0.649(3) 0.403(2) 0.072(5) Uiso 0.25 1 d P . 2
F9B F 0.042(2) 0.5000 0.647(3) 0.145(10) Uiso 0.50 2 d SP . 2
O1 O 0.0677(11) 0.5000 -0.1440(17) 0.124(5) Uani 1 2 d S . .
O2 O 0.0557(10) 0.5000 0.2011(13) 0.103(4) Uani 1 2 d S . .

loop_
_atom_site_aniso_label
_atom_site_aniso_U_11
_atom_site_aniso_U_22
_atom_site_aniso_U_33
_atom_site_aniso_U_23
_atom_site_aniso_U_13
_atom_site_aniso_U_12
Pt 0.03133(18) 0.01967(16) 0.01574(15) 0.000 -0.00209(11) 0.000
Cl 0.0416(16) 0.0218(12) 0.0311(14) 0.000 0.0130(12) 0.000
N1 0.044(2) 0.0240(18) 0.0289(19) -0.0041(15) -0.0077(16) 0.0025(16)
N2 0.074(4) 0.043(3) 0.070(4) 0.025(3) 0.040(3) 0.008(3)
C1 0.028(3) 0.024(3) 0.018(2) 0.000 -0.001(2) 0.000
C2 0.043(3) 0.047(3) 0.028(2) -0.016(2) -0.008(2) 0.004(2)
C3 0.043(4) 0.090(7) 0.017(3) 0.000 0.006(3) 0.000
C4 0.044(3) 0.029(3) 0.017(2) 0.000 0.005(2) 0.000
C5 0.123(8) 0.096(7) 0.091(6) 0.044(5) 0.075(6) 0.013(6)
C6A 0.145(16) 0.166(15) 0.059(9) 0.000 0.076(11) 0.000
P1 0.0384(13) 0.0482(16) 0.0413(15) 0.000 0.0142(12) 0.000
O1 0.158(13) 0.071(7) 0.171(15) 0.000 0.091(12) 0.000
O2 0.124(10) 0.066(6) 0.112(10) 0.000 0.030(8) 0.000

loop_
_atom_type_symbol
_atom_type_description
_atom_type_scat_dispersion_real
_atom_type_scat_dispersion_imag
_atom_type_scat_source
C C 0.0033 0.0016 'International Tables Vol C Tables 4.2.6.8 and 6.1.1.4'
H H 0.0000 0.0000 'International Tables Vol C Tables 4.2.6.8 and 6.1.1.4'
F F 0.0171 0.0103 'International Tables Vol C Tables 4.2.6.8 and 6.1.1.4'
N N 0.0061 0.0033 'International Tables Vol C Tables 4.2.6.8 and 6.1.1.4'
P P 0.1023 0.0942 'International Tables Vol C Tables 4.2.6.8 and 6.1.1.4'
Pt Pt -1.7033 8.3905 'International Tables Vol C Tables 4.2.6.8 and 6.1.1.4'
Cl Cl 0.1484 0.1585 'International Tables Vol C Tables 4.2.6.8 and 6.1.1.4'
O O 0.0106 0.0060 'International Tables Vol C Tables 4.2.6.8 and 6.1.1.4'

loop_
_geom_angle_atom_site_label_1
_geom_angle_atom_site_label_2
_geom_angle_atom_site_label_3
_geom_angle
_geom_angle_site_symmetry_1
_geom_angle_site_symmetry_3
C4 Pt C4 180.0(3) 5 .
C4 Pt C1 87.0(3) 5 .
C4 Pt C1 93.0(3) . .
C4 Pt C1 93.0(3) 5 5
C4 Pt C1 87.0(3) . 5
C1 Pt C1 180.0(5) . 5
C1 N1 C2 124.8(5) . .
C4 N2 C5 124.7(7) . .
N1 C1 N1 117.6(6) . 6
N1 C1 Pt 121.2(3) . .
N1 C1 Pt 121.2(3) 6 .
N1 C2 C3 108.8(5) . .
C2 C3 C2 109.4(6) 6 .
N2 C4 N2 118.6(8) 6 .
N2 C4 Pt 120.7(4) 6 .
N2 C4 Pt 120.7(4) . .
N2 C5 C6A 105.7(11) . .
N2 C5 C6B 112(3) . .
C6A C5 C6B 51(3) . .
C5 C6A C5 110.0(12) . 6
C5 C6B C5 110(2) 6 .
F9A P1 F9A 180.000(4) 5_566 .
F9A P1 F8A 90.000(7) 5_566 5_566
F9A P1 F8A 90.000(3) . 5_566
F9A P1 F8A 90.000(5) 5_566 .
F9A P1 F8A 90.000(6) . .
F8A P1 F8A 180.000(9) 5_566 .
F9A P1 F8B 71.0(11) 5_566 6_565
F9A P1 F8B 109.0(11) . 6_565
F8A P1 F8B 43.2(8) 5_566 6_565
F8A P1 F8B 136.8(8) . 6_565
F9A P1 F8B 109.0(11) 5_566 2_556
F9A P1 F8B 71.0(11) . 2_556
F8A P1 F8B 136.8(8) 5_566 2_556
F8A P1 F8B 43.2(8) . 2_556
F8B P1 F8B 180.000(4) 6_565 2_556
F9A P1 F8B 109.0(11) 5_566 5_566
F9A P1 F8B 71.0(11) . 5_566
F8A P1 F8B 43.2(8) 5_566 5_566
F8A P1 F8B 136.8(8) . 5_566
F8B P1 F8B 86.3(16) 6_565 5_566
F8B P1 F8B 93.7(16) 2_556 5_566
F9A P1 F8B 71.0(11) 5_566 .
F9A P1 F8B 109.0(11) . .
F8A P1 F8B 136.8(8) 5_566 .
F8A P1 F8B 43.2(8) . .
F8B P1 F8B 93.7(16) 6_565 .
F8B P1 F8B 86.3(16) 2_556 .
F8B P1 F8B 180.000(3) 5_566 .
F9A P1 F7B 140.1(11) 5_566 .
F9A P1 F7B 39.9(11) . .
F8A P1 F7B 90.000(3) 5_566 .
F8A P1 F7B 90.000(6) . .
F8B P1 F7B 82.2(9) 6_565 .
F8B P1 F7B 97.8(9) 2_556 .
F8B P1 F7B 97.8(9) 5_566 .
F8B P1 F7B 82.2(9) . .
F9A P1 F7B 39.9(11) 5_566 5_566
F9A P1 F7B 140.1(11) . 5_566
F8A P1 F7B 90.000(6) 5_566 5_566
F8A P1 F7B 90.000(3) . 5_566
F8B P1 F7B 97.8(9) 6_565 5_566
F8B P1 F7B 82.2(9) 2_556 5_566
F8B P1 F7B 82.2(9) 5_566 5_566
F8B P1 F7B 97.8(9) . 5_566
F7B P1 F7B 180.0 . 5_566
F9A P1 F7A 84.3(14) 5_566 5_566
F9A P1 F7A 95.7(14) . 5_566
F8A P1 F7A 90.000(4) 5_566 5_566
F8A P1 F7A 90.000(2) . 5_566
F8B P1 F7A 124.5(9) 6_565 5_566
F8B P1 F7A 55.5(9) 2_556 5_566
F8B P1 F7A 55.5(9) 5_566 5_566
F8B P1 F7A 124.5(9) . 5_566
F7B P1 F7A 135.6(10) . 5_566
F7B P1 F7A 44.4(10) 5_566 5_566
F9A P1 F7A 95.7(14) 5_566 .
F9A P1 F7A 84.3(14) . .
F8A P1 F7A 90.000(2) 5_566 .
F8A P1 F7A 90.000(6) . .
F8B P1 F7A 55.5(9) 6_565 .
F8B P1 F7A 124.5(9) 2_556 .
F8B P1 F7A 124.5(9) 5_566 .
F8B P1 F7A 55.5(9) . .
F7B P1 F7A 44.4(10) . .
F7B P1 F7A 135.6(10) 5_566 .
F7A P1 F7A 180.000(3) 5_566 .
F9B F8B P1 66.6(17) 5_566 .
F8B F9B F8B 122(3) 5_566 2_556
F8B F9B P1 64.6(17) 5_566 .
F8B F9B P1 64.6(17) 2_556 .

loop_
_geom_bond_atom_site_label_1
_geom_bond_atom_site_label_2
_geom_bond_distance
_geom_bond_site_symmetry_2
Pt C4 2.038(7) 5
Pt C4 2.038(7) .
Pt C1 2.042(6) .
Pt C1 2.042(6) 5
N1 C1 1.324(5) .
N1 C2 1.468(6) .
N2 C4 1.324(7) .
N2 C5 1.483(10) .
C1 N1 1.324(5) 6
C2 C3 1.503(8) .
C3 C2 1.503(8) 6
C4 N2 1.324(7) 6
C5 C6A 1.516(16) .
C5 C6B 1.52(2) .
C6A C5 1.516(16) 6
C6B C5 1.52(2) 6
P1 F9A 1.56(3) 5_566
P1 F9A 1.56(3) .
P1 F8A 1.58(2) 5_566
P1 F8A 1.58(2) .
P1 F8B 1.59(2) 6_565
P1 F8B 1.59(2) 2_556
P1 F8B 1.59(2) 5_566
P1 F8B 1.59(2) .
P1 F7B 1.594(15) .
P1 F7B 1.594(15) 5_566
P1 F7A 1.61(3) 5_566
P1 F7A 1.61(3) .
F8B F9B 1.33(3) 5_566
F9B F8B 1.33(3) 5_566
F9B F8B 1.33(3) 2_556
